data_4306824
loop_
_publ_author_name
'Donatella Armentano'
'Nadia Marino'
'Teresa F. Mastropietro'
'Jos\'e Mart\'inez-Lillo'
'Joan Cano'
'Miguel Julve'
'Francesc Lloret'
'Giovanni De Munno'

_publ_section_title
;
Self-Assembly of a Chiral Carbonate- and Cytidine-Containing Dodecanuclear
Copper(II) Complex: a Multiarm-Supplied Globular Capsule
;
_journal_name_full 'Inorganic Chemistry'
_journal_page_first 10229
_journal_page_last 10231
_journal_paper_doi 10.1021/ic801815s
_journal_volume 47
_journal_year 2008
_chemical_formula_moiety 'C110 H144 Cu12 N36 O66, 8(Cl O4), 11(H2 O)'
_chemical_formula_sum 'C110 H166 Cl8 Cu12 N36 O109'
_chemical_formula_weight 4782.87
_chemical_name_systematic
; 
 ? 
;
_space_group_IT_number 5
_symmetry_cell_setting monoclinic
_symmetry_space_group_name_Hall 'C 2y'
_symmetry_space_group_name_H-M 'C 1 2 1'
_atom_sites_solution_hydrogens geom
_atom_sites_solution_primary direct
_atom_sites_solution_secondary difmap
_audit_creation_method SHELXL-97
_cell_angle_alpha 90.00
_cell_angle_beta 119.100(4)
_cell_angle_gamma 90.00
_cell_formula_units_Z 2
_cell_length_a 22.266(2)
_cell_length_b 25.164(2)
_cell_length_c 18.699(2)
_cell_measurement_reflns_used 7702
_cell_measurement_temperature 100(2)
_cell_measurement_theta_max 24.85
_cell_measurement_theta_min 2.82
_cell_volume 9154.6(15)
_computing_cell_refinement 'Bruker SMART'
_computing_data_collection 'Bruker SMART'
_computing_data_reduction 'Bruker SAINT'
_computing_molecular_graphics 'Bruker SHELXTL'
_computing_publication_material 'Bruker SHELXTL'
_computing_structure_refinement 'SHELXL-97 (Sheldrick, 1997)'
_computing_structure_solution 'SHELXS-97 (Sheldrick, 1990)'
_diffrn_ambient_temperature 100(2)
_diffrn_measured_fraction_theta_full 0.996
_diffrn_measured_fraction_theta_max 0.996
_diffrn_measurement_device_type 'X8APEXII CCD area detector'
_diffrn_measurement_method 'phi and omega scans'
_diffrn_radiation_monochromator graphite
_diffrn_radiation_source 'fine-focus sealed tube'
_diffrn_radiation_type MoK\a
_diffrn_radiation_wavelength 0.71073
_diffrn_reflns_av_R_equivalents 0.0456
_diffrn_reflns_av_sigmaI/netI 0.0779
_diffrn_reflns_limit_h_max 28
_diffrn_reflns_limit_h_min -28
_diffrn_reflns_limit_k_max 20
_diffrn_reflns_limit_k_min -31
_diffrn_reflns_limit_l_max 23
_diffrn_reflns_limit_l_min -23
_diffrn_reflns_number 36656
_diffrn_reflns_theta_full 26.72
_diffrn_reflns_theta_max 26.72
_diffrn_reflns_theta_min 1.84
_exptl_absorpt_coefficient_mu 1.599
_exptl_absorpt_correction_T_max 0.890
_exptl_absorpt_correction_T_min 0.819
_exptl_absorpt_correction_type empirical
_exptl_absorpt_process_details sadabs
_exptl_crystal_colour light-green
_exptl_crystal_density_diffrn 1.735
_exptl_crystal_density_method 'not measured'
_exptl_crystal_description parallelepiped
_exptl_crystal_F_000 5088
_exptl_crystal_size_max 0.12
_exptl_crystal_size_mid 0.10
_exptl_crystal_size_min 0.08
_refine_diff_density_max 1.733
_refine_diff_density_min -1.042
_refine_diff_density_rms 0.165
_refine_ls_abs_structure_details 'Flack H D (1983), Acta Cryst. A39, 876-881'
_refine_ls_abs_structure_Flack 0.013(16)
_refine_ls_extinction_method none
_refine_ls_goodness_of_fit_ref 1.042
_refine_ls_hydrogen_treatment riding
_refine_ls_matrix_type full
_refine_ls_number_parameters 1180
_refine_ls_number_reflns 16337
_refine_ls_number_restraints 61
_refine_ls_restrained_S_all 1.046
_refine_ls_R_factor_all 0.0951
_refine_ls_R_factor_gt 0.0700
_refine_ls_shift/su_max 0.001
_refine_ls_shift/su_mean 0.000
_refine_ls_structure_factor_coef Fsqd
_refine_ls_weighting_details 'calc w=1/[\s^2^(Fo^2^)+(0.1440P)^2^+1.2460P] where P=(Fo^2^+2Fc^2^)/3'
_refine_ls_weighting_scheme calc
_refine_ls_wR_factor_gt 0.1904
_refine_ls_wR_factor_ref 0.2099
_reflns_number_gt 12593
_reflns_number_total 16337
_reflns_threshold_expression >2sigma(I)
_cod_duplicate_entry 4306822
_cod_data_source_file ic801815s_si_003_1.cif
_cod_data_source_block 1
_cod_original_cell_volume 9154.7(16)
_cod_database_code 4306824

loop_
_symmetry_equiv_pos_as_xyz
'x, y, z'
'-x, y, -z'
'x+1/2, y+1/2, z'
'-x+1/2, y+1/2, -z'

loop_
_atom_site_label
_atom_site_type_symbol
_atom_site_fract_x
_atom_site_fract_y
_atom_site_fract_z
_atom_site_U_iso_or_equiv
_atom_site_adp_type
_atom_site_occupancy
_atom_site_symmetry_multiplicity
_atom_site_calc_flag
_atom_site_refinement_flags
_atom_site_disorder_assembly
_atom_site_disorder_group
Cu1 Cu 0.80295(5) 0.45402(4) 0.99411(7) 0.0233(3) Uani 1 1 d . . .
Cu2 Cu 0.83387(5) 0.38449(5) 0.88169(7) 0.0255(3) Uani 1 1 d . . .
Cu3 Cu 0.85409(5) 0.44179(5) 0.75049(7) 0.0255(3) Uani 1 1 d . . .
Cu4 Cu 0.86406(5) 0.56154(5) 0.74473(8) 0.0272(3) Uani 1 1 d . . .
Cu5 Cu 0.82948(5) 0.62632(5) 0.85945(7) 0.0242(3) Uani 1 1 d . . .
Cu6 Cu 0.81083(5) 0.57631(4) 0.99677(7) 0.0237(3) Uani 1 1 d . . .
C1 C 0.8149(3) 0.5069(4) 0.8569(5) 0.0174(17) Uani 1 1 d . . .
O1 O 0.8062(3) 0.4644(2) 0.8889(4) 0.0226(13) Uani 1 1 d . . .
O2 O 0.8275(3) 0.5041(3) 0.7978(4) 0.0239(13) Uani 1 1 d . . .
O3 O 0.8087(3) 0.5532(2) 0.8834(4) 0.0239(13) Uani 1 1 d . . .
C1'A C 0.9377(4) 0.3576(4) 1.1205(7) 0.032(2) Uani 1 1 d . . .
H1'A H 0.9500 0.3953 1.1294 0.038 Uiso 1 1 calc R . .
C2'A C 0.8649(4) 0.3537(4) 1.0502(6) 0.025(2) Uani 1 1 d . . .
H2'A H 0.8564 0.3178 1.0269 0.029 Uiso 1 1 calc R . .
C3'A C 0.8235(4) 0.3624(4) 1.0941(6) 0.025(2) Uani 1 1 d . . .
H3'A H 0.7784 0.3452 1.0654 0.030 Uiso 1 1 calc R . .
C4'A C 0.8680(4) 0.3383(4) 1.1777(7) 0.032(2) Uani 1 1 d . . .
H4'A H 0.8656 0.3608 1.2190 0.039 Uiso 1 1 calc R . .
C5'A C 0.8488(5) 0.2817(4) 1.1869(7) 0.039(3) Uani 1 1 d . . .
H5'A H 0.8815 0.2682 1.2405 0.046 Uiso 1 1 calc R . .
H5'B H 0.8036 0.2815 1.1826 0.046 Uiso 1 1 calc R . .
O1'A O 0.9371(3) 0.3381(3) 1.1917(5) 0.0369(17) Uani 1 1 d . . .
O2'A O 0.8497(3) 0.3909(3) 0.9888(4) 0.0291(15) Uani 1 1 d . . .
O3'A O 0.8173(3) 0.4189(2) 1.0984(4) 0.0260(14) Uani 1 1 d . . .
O5'A O 0.8485(3) 0.2483(3) 1.1249(4) 0.0352(16) Uani 1 1 d . . .
H5'K H 0.8139 0.2542 1.0811 0.053 Uiso 1 1 calc R . .
C2A C 1.0424(5) 0.3591(5) 1.1070(7) 0.035(2) Uani 1 1 d . . .
O2A O 1.0450(3) 0.4087(3) 1.1110(5) 0.0335(17) Uani 1 1 d . . .
C4A C 1.0940(5) 0.2770(5) 1.1047(7) 0.037(3) Uani 1 1 d . . .
C5A C 1.0412(5) 0.2484(4) 1.1084(7) 0.033(2) Uani 1 1 d . . .
H5AA H 1.0408 0.2114 1.1076 0.039 Uiso 1 1 calc R . .
C6A C 0.9918(5) 0.2757(4) 1.1130(7) 0.034(2) Uani 1 1 d . . .
H6AA H 0.9573 0.2575 1.1174 0.041 Uiso 1 1 calc R . .
N1A N 0.9911(3) 0.3303(3) 1.1114(5) 0.0250(17) Uani 1 1 d . . .
N3A N 1.0920(4) 0.3306(3) 1.1010(5) 0.0273(18) Uani 1 1 d . . .
N4A N 1.1458(4) 0.2526(4) 1.1037(7) 0.044(2) Uani 1 1 d . . .
H4AA H 1.1773 0.2707 1.1008 0.052 Uiso 1 1 calc R . .
H4AB H 1.1482 0.2185 1.1060 0.052 Uiso 1 1 calc R . .
C1'B C 1.0172(5) 0.4728(4) 0.7532(6) 0.031(2) Uani 1 1 d . . .
H1'B H 1.0225 0.4559 0.8032 0.038 Uiso 1 1 calc R . .
C2'B C 0.9417(4) 0.4849(4) 0.6957(6) 0.028(2) Uani 1 1 d . . .
H2'B H 0.9358 0.5127 0.6561 0.033 Uiso 1 1 calc R . .
C3'B C 0.9180(5) 0.4288(4) 0.6536(6) 0.030(2) Uani 1 1 d . . .
H3'B H 0.8779 0.4318 0.5989 0.036 Uiso 1 1 calc R . .
C4'B C 0.9810(5) 0.4079(5) 0.6498(7) 0.038(3) Uani 1 1 d . . .
H4'B H 0.9872 0.3699 0.6631 0.046 Uiso 1 1 calc R . .
C5'B C 0.9804(8) 0.4172(6) 0.5728(10) 0.062(4) Uani 1 1 d . . .
H5'C H 1.0234 0.4050 0.5772 0.074 Uiso 1 1 calc R . .
H5'D H 0.9434 0.3969 0.5298 0.074 Uiso 1 1 calc R . .
O1'B O 1.0393(4) 0.4381(3) 0.7126(6) 0.056(2) Uani 1 1 d . . .
O2'B O 0.9063(3) 0.4973(3) 0.7393(4) 0.0302(15) Uani 1 1 d . . .
O3'B O 0.9033(3) 0.3972(3) 0.7069(4) 0.0330(16) Uani 1 1 d . . .
O5'B O 0.9711(6) 0.4732(4) 0.5511(7) 0.080(3) Uani 1 1 d . . .
H5'L H 0.9861 0.4795 0.5197 0.120 Uiso 1 1 calc R . .
C2B C 1.0971(4) 0.5365(4) 0.8567(7) 0.033(2) Uani 1 1 d . . .
O2B O 1.0905(3) 0.5105(3) 0.9126(4) 0.0337(16) Uani 1 1 d . . .
C4B C 1.1499(4) 0.6032(4) 0.8228(7) 0.029(2) Uani 1 1 d . . .
C5B C 1.1172(5) 0.5876(5) 0.7406(7) 0.040(3) Uani 1 1 d . . .
H5BA H 1.1261 0.6046 0.7025 0.048 Uiso 1 1 calc R . .
C6B C 1.0723(5) 0.5470(4) 0.7188(6) 0.032(2) Uani 1 1 d . . .
H6BA H 1.0486 0.5366 0.6642 0.039 Uiso 1 1 calc R . .
N1B N 1.0607(3) 0.5208(3) 0.7746(5) 0.0315(19) Uani 1 1 d . . .
N3B N 1.1385(3) 0.5791(3) 0.8786(5) 0.0261(17) Uani 1 1 d . . .
N4B N 1.1955(4) 0.6444(4) 0.8478(6) 0.036(2) Uani 1 1 d . . .
H4BA H 1.2159 0.6541 0.8983 0.043 Uiso 1 1 calc R . .
H4BB H 1.2038 0.6606 0.8131 0.043 Uiso 1 1 calc R . .
C1'C C 0.9542(4) 0.6876(4) 1.0563(6) 0.025(2) Uani 1 1 d . . .
H1'C H 0.9740 0.6673 1.0281 0.029 Uiso 1 1 calc R . .
C2'C C 0.8746(4) 0.6821(4) 1.0078(6) 0.0226(19) Uani 1 1 d . . .
H2'C H 0.8548 0.6892 1.0436 0.027 Uiso 1 1 calc R . .
C3'C C 0.8542(4) 0.7262(4) 0.9427(6) 0.0232(19) Uani 1 1 d . . .
H3'C H 0.8079 0.7399 0.9249 0.028 Uiso 1 1 calc R . .
C4'C C 0.9088(4) 0.7684(4) 0.9854(6) 0.0238(19) Uani 1 1 d . . .
H4'C H 0.9227 0.7830 0.9470 0.029 Uiso 1 1 calc R . .
C5'C C 0.8871(5) 0.8139(4) 1.0226(7) 0.035(2) Uani 1 1 d . . .
H5'E H 0.9255 0.8377 1.0528 0.042 Uiso 1 1 calc R . .
H5'F H 0.8499 0.8340 0.9796 0.042 Uiso 1 1 calc R . .
O1'C O 0.9674(3) 0.7423(3) 1.0527(4) 0.0280(15) Uani 1 1 d . . .
O2'C O 0.8550(3) 0.6326(2) 0.9725(4) 0.0224(13) Uani 1 1 d . . .
O3'C O 0.8606(3) 0.7029(3) 0.8749(4) 0.0284(15) Uani 1 1 d . . .
O5'C O 0.8648(4) 0.7914(3) 1.0767(5) 0.0391(18) Uani 1 1 d . . .
H5'M H 0.8268 0.7778 1.0496 0.059 Uiso 1 1 calc R . .
C2C C 1.0326(4) 0.6295(4) 1.1631(6) 0.025(2) Uani 1 1 d . . .
O2C O 1.0467(3) 0.6058(3) 1.1166(4) 0.0343(17) Uani 1 1 d . . .
C4C C 1.0545(5) 0.6402(4) 1.3015(7) 0.032(2) Uani 1 1 d . . .
C5C C 1.0070(5) 0.6847(4) 1.2753(6) 0.031(2) Uani 1 1 d . . .
H5CA H 0.9987 0.7036 1.3123 0.038 Uiso 1 1 calc R . .
C6C C 0.9747(5) 0.6979(4) 1.1934(6) 0.031(2) Uani 1 1 d . . .
H6CA H 0.9439 0.7261 1.1755 0.037 Uiso 1 1 calc R . .
N1C N 0.9858(3) 0.6717(3) 1.1385(5) 0.0231(17) Uani 1 1 d . . .
N3C N 1.0650(4) 0.6144(3) 1.2449(5) 0.0273(18) Uani 1 1 d . . .
N4C N 1.0899(4) 0.6278(4) 1.3781(5) 0.041(2) Uani 1 1 d . . .
H4CA H 1.1203 0.6030 1.3932 0.049 Uiso 1 1 calc R . .
H4CB H 1.0831 0.6442 1.4138 0.049 Uiso 1 1 calc R . .
C1'D C 0.6422(4) 0.4915(3) 0.9655(6) 0.023(2) Uani 1 1 d . . .
H1'D H 0.6723 0.4718 1.0155 0.027 Uiso 1 1 calc R . .
C2'D C 0.6867(4) 0.5215(4) 0.9356(6) 0.025(2) Uani 1 1 d . . .
H2'D H 0.6794 0.5079 0.8829 0.030 Uiso 1 1 calc R . .
C3'D C 0.6593(4) 0.5790(4) 0.9282(6) 0.0226(19) Uani 1 1 d . . .
H3'D H 0.6215 0.5851 0.8727 0.027 Uiso 1 1 calc R . .
C4'D C 0.6326(4) 0.5803(4) 0.9889(6) 0.027(2) Uani 1 1 d . . .
H4'D H 0.6714 0.5850 1.0442 0.032 Uiso 1 1 calc R . .
C5'D C 0.5797(5) 0.6213(4) 0.9737(6) 0.033(2) Uani 1 1 d . . .
H5'G H 0.5652 0.6176 1.0146 0.040 Uiso 1 1 calc R . .
H5'H H 0.6005 0.6561 0.9807 0.040 Uiso 1 1 calc R . .
O1'D O 0.6038(3) 0.5279(2) 0.9822(4) 0.0278(15) Uani 1 1 d . . .
O2'D O 0.7574(3) 0.5167(3) 0.9983(4) 0.0249(14) Uani 1 1 d . . .
O3'D O 0.7125(3) 0.6179(2) 0.9480(4) 0.0240(14) Uani 1 1 d . . .
O5'D O 0.5201(3) 0.6188(3) 0.8941(4) 0.0353(17) Uani 1 1 d . . .
H5'N H 0.4940 0.5957 0.8938 0.053 Uiso 1 1 calc R . .
C2D C 0.6254(4) 0.4133(4) 0.8809(7) 0.029(2) Uani 1 1 d . . .
O2D O 0.6897(3) 0.4089(2) 0.9193(4) 0.0256(14) Uani 1 1 d . . .
C4D C 0.5168(4) 0.3832(4) 0.7841(6) 0.033(2) Uani 1 1 d . . .
C5D C 0.4860(4) 0.4233(4) 0.8071(7) 0.035(2) Uani 1 1 d . . .
H5DA H 0.4383 0.4259 0.7816 0.042 Uiso 1 1 calc R . .
C6D C 0.5246(4) 0.4576(4) 0.8649(7) 0.034(2) Uani 1 1 d . . .
H6DA H 0.5043 0.4842 0.8805 0.041 Uiso 1 1 calc R . .
N1D N 0.5950(3) 0.4537(3) 0.9017(5) 0.0240(16) Uani 1 1 d . . .
N3D N 0.5867(3) 0.3778(3) 0.8239(5) 0.0240(16) Uani 1 1 d . . .
N4D N 0.4813(4) 0.3460(4) 0.7263(6) 0.039(2) Uani 1 1 d . . .
H4DA H 0.5029 0.3212 0.7167 0.047 Uiso 1 1 calc R . .
H4DB H 0.4371 0.3473 0.6993 0.047 Uiso 1 1 calc R . .
C1'E C 0.7094(5) 0.3677(5) 0.6334(8) 0.042(3) Uani 1 1 d . . .
H1'E H 0.7506 0.3558 0.6317 0.050 Uiso 1 1 calc R . .
C2'E C 0.7312(4) 0.3923(4) 0.7200(6) 0.028(2) Uani 1 1 d . . .
H2'E H 0.7162 0.4293 0.7158 0.034 Uiso 1 1 calc R . .
C3'E C 0.6940(5) 0.3558(4) 0.7528(7) 0.035(3) Uani 1 1 d . . .
H3'E H 0.6491 0.3708 0.7396 0.043 Uiso 1 1 calc R . .
C4'E C 0.6847(5) 0.3050(4) 0.7049(7) 0.038(3) Uani 1 1 d . . .
H4'E H 0.7288 0.2863 0.7282 0.045 Uiso 1 1 calc R . .
C5'E C 0.6296(5) 0.2669(5) 0.7018(8) 0.046(3) Uani 1 1 d . . .
H5'I H 0.6268 0.2361 0.6691 0.055 Uiso 1 1 calc R . .
H5'J H 0.6430 0.2548 0.7567 0.055 Uiso 1 1 calc R . .
O1'E O 0.6667(4) 0.3227(3) 0.6237(5) 0.047(2) Uani 1 1 d . . .
O2'E O 0.8039(3) 0.3875(3) 0.7677(4) 0.0273(15) Uani 1 1 d . . .
O3'E O 0.7344(3) 0.3470(3) 0.8394(4) 0.0313(15) Uani 1 1 d . . .
O5'E O 0.5628(4) 0.2919(4) 0.6673(6) 0.060(3) Uani 1 1 d . . .
H5'O H 0.5422 0.2873 0.6176 0.090 Uiso 1 1 calc R . .
C2E C 0.7063(5) 0.4467(5) 0.5587(7) 0.043(3) Uani 1 1 d . . .
O2E O 0.7653(3) 0.4559(3) 0.6131(4) 0.0409(18) Uani 1 1 d . . .
C4E C 0.6091(6) 0.4696(7) 0.4364(8) 0.064(4) Uani 1 1 d . . .
C5E C 0.5709(7) 0.4268(6) 0.4469(10) 0.073(5) Uani 1 1 d . . .
H5EA H 0.5245 0.4220 0.4099 0.087 Uiso 1 1 calc R . .
C6E C 0.6020(5) 0.3957(5) 0.5080(8) 0.051(3) Uani 1 1 d . . .
H6EA H 0.5786 0.3670 0.5142 0.061 Uiso 1 1 calc R . .
N1E N 0.6707(4) 0.4043(4) 0.5654(5) 0.039(2) Uani 1 1 d . . .
N3E N 0.6753(5) 0.4781(5) 0.4936(6) 0.052(3) Uani 1 1 d . . .
N4E N 0.5819(6) 0.5014(6) 0.3703(8) 0.082(4) Uani 1 1 d . . .
H4EA H 0.6065 0.5261 0.3656 0.099 Uiso 1 1 calc R . .
H4EB H 0.5400 0.4971 0.3328 0.099 Uiso 1 1 calc R . .
C1'F C 0.6979(5) 0.6644(5) 0.6649(7) 0.036(2) Uani 1 1 d . . .
H1'F H 0.7301 0.6925 0.6976 0.043 Uiso 1 1 calc R . .
C2'F C 0.7363(5) 0.6093(4) 0.6889(6) 0.033(2) Uani 1 1 d . . .
H2'F H 0.7145 0.5847 0.7100 0.039 Uiso 1 1 calc R . .
C3'F C 0.7280(5) 0.5905(5) 0.6071(6) 0.038(3) Uani 1 1 d . . .
H3'F H 0.6866 0.5687 0.5784 0.046 Uiso 1 1 calc R . .
C4'F C 0.7191(6) 0.6419(6) 0.5628(7) 0.061(4) Uani 1 1 d D . .
H4'F H 0.7642 0.6590 0.5873 0.073 Uiso 1 1 calc R . .
O1'F O 0.6768(4) 0.6734(4) 0.5832(5) 0.046(2) Uani 1 1 d . . .
O2'F O 0.8079(3) 0.6174(3) 0.7475(4) 0.0235(14) Uani 1 1 d . . .
O3'F O 0.7875(3) 0.5615(3) 0.6158(4) 0.0390(18) Uani 1 1 d . . .
C5'F C 0.6915(15) 0.6413(11) 0.4710(16) 0.148(10) Uiso 1 1 d D . .
O5'F O 0.6508(7) 0.6753(6) 0.4223(9) 0.038(3) Uiso 0.50 1 d PD . .
O5F' O 0.6360(11) 0.6149(9) 0.4323(13) 0.077(6) Uiso 0.50 1 d PD . .
C2F C 0.6519(4) 0.6595(4) 0.7567(6) 0.025(2) Uani 1 1 d . . .
O2F O 0.7123(3) 0.6549(3) 0.8148(4) 0.0265(14) Uani 1 1 d . . .
C4F C 0.5331(5) 0.6655(4) 0.7117(6) 0.033(2) Uani 1 1 d . . .
C5F C 0.5200(5) 0.6772(6) 0.6300(7) 0.052(3) Uani 1 1 d . . .
H5FA H 0.4765 0.6866 0.5887 0.063 Uiso 1 1 calc R . .
C6F C 0.5737(5) 0.6738(5) 0.6166(7) 0.043(3) Uani 1 1 d . . .
H6FA H 0.5666 0.6772 0.5635 0.051 Uiso 1 1 calc R . .
N1F N 0.6385(4) 0.6654(4) 0.6792(5) 0.034(2) Uani 1 1 d . . .
N3F N 0.5983(4) 0.6605(3) 0.7739(5) 0.0316(19) Uani 1 1 d . . .
N4F N 0.4828(4) 0.6625(4) 0.7305(6) 0.042(2) Uani 1 1 d . . .
H4FA H 0.4923 0.6577 0.7804 0.050 Uiso 1 1 calc R . .
H4FB H 0.4407 0.6655 0.6927 0.050 Uiso 1 1 calc R . .
Cl1 Cl 0.60111(10) 0.50760(10) 0.69186(15) 0.0358(6) Uani 1 1 d D . .
O4 O 0.6722(2) 0.5135(3) 0.7501(4) 0.052(2) Uani 1 1 d D . .
O5A O 0.5612(7) 0.5325(8) 0.7228(10) 0.097(10) Uiso 0.40 1 d PD . .
O6A O 0.5837(7) 0.4528(3) 0.6784(10) 0.056(6) Uiso 0.40 1 d PD . .
O7A O 0.5877(8) 0.5314(7) 0.6168(6) 0.083(8) Uiso 0.40 1 d PD . .
O5 O 0.5650(5) 0.4973(5) 0.7360(6) 0.062(4) Uiso 0.60 1 d PD . .
O6 O 0.5902(6) 0.4649(4) 0.6377(7) 0.065(4) Uiso 0.60 1 d PD . .
O7 O 0.5764(6) 0.5556(3) 0.6475(7) 0.062(4) Uiso 0.60 1 d PD . .
Cl2 Cl 0.69695(17) 0.41608(15) 0.1755(2) 0.0698(10) Uani 1 1 d D . .
O8 O 0.7437(4) 0.4526(3) 0.1715(6) 0.070(3) Uani 1 1 d D . .
O9 O 0.7208(5) 0.3636(2) 0.1750(7) 0.094(4) Uani 1 1 d D . .
O10 O 0.6914(5) 0.4245(5) 0.2469(4) 0.098(4) Uani 1 1 d D . .
O11 O 0.6306(3) 0.4219(4) 0.1055(5) 0.097(4) Uani 1 1 d D . .
Cl3 Cl 0.1966(2) 0.15567(18) 0.2571(3) 0.0929(17) Uani 1 1 d D . .
O12 O 0.1659(4) 0.1478(4) 0.1712(4) 0.070(3) Uiso 1 1 d D . .
O13 O 0.2676(3) 0.1660(5) 0.2893(7) 0.122(5) Uiso 1 1 d D . .
O14 O 0.1661(6) 0.1997(4) 0.2749(7) 0.110(4) Uiso 1 1 d D . .
O15 O 0.1842(7) 0.1091(4) 0.2912(8) 0.151(6) Uiso 1 1 d D . .
Cl4 Cl 0.5000 0.1355(2) 0.5000 0.0618(12) Uani 1 2 d SD . .
O16 O 0.5089(10) 0.1723(6) 0.4485(11) 0.062(5) Uiso 0.50 1 d PD . .
O17 O 0.5337(13) 0.0870(5) 0.5028(17) 0.117(9) Uiso 0.50 1 d PD . .
O16A O 0.4779(9) 0.1563(8) 0.4205(6) 0.065(5) Uiso 0.50 1 d PD . .
O17A O 0.5729(3) 0.1311(13) 0.5421(13) 0.122(10) Uiso 0.50 1 d PD . .
Cl5 Cl 0.33195(19) 0.26979(16) 0.5657(2) 0.086(3) Uani 0.50 1 d PD . .
O18 O 0.2940 0.2425 0.4906 0.258 Uiso 0.50 1 d PD . .
O19 O 0.3981 0.2832 0.5801 0.157 Uiso 0.50 1 d PD . .
O20 O 0.3363 0.2371 0.6310 0.073 Uiso 0.50 1 d PD . .
O21 O 0.2924 0.3149 0.5663 0.030 Uiso 0.50 1 d PD . .
O1W O 0.9820(6) 0.5022(6) 0.9040(8) 0.034(3) Uiso 0.50 1 d P . .
O1WA O 0.9753(10) 0.5049(10) 0.9728(12) 0.079(6) Uiso 0.50 1 d P . .
O2W O 0.5000 0.2739(7) 0.5000 0.084(5) Uiso 1 2 d S . .
O3W O 0.4245(4) 0.5426(3) 0.8783(5) 0.051(2) Uiso 1 1 d . . .
O4W O 0.2558(3) 0.7366(3) 0.9548(4) 0.0349(16) Uiso 1 1 d . . .
O5W O 0.5567(11) 0.5796(9) 0.4975(14) 0.079(6) Uiso 0.50 1 d P . .
O6W O 0.8640(6) 0.2987(5) 0.6494(8) 0.031(3) Uiso 0.50 1 d P . .
O7W O 0.8090(6) 0.7727(5) 0.7613(8) 0.030(3) Uiso 0.50 1 d P . .
O8W O 0.7549(8) 0.5141(7) 0.5101(10) 0.054(4) Uiso 0.50 1 d P . .

loop_
_atom_site_aniso_label
_atom_site_aniso_U_11
_atom_site_aniso_U_22
_atom_site_aniso_U_33
_atom_site_aniso_U_23
_atom_site_aniso_U_13
_atom_site_aniso_U_12
Cu1 0.0189(5) 0.0207(6) 0.0333(7) 0.0014(5) 0.0151(5) 0.0031(4)
Cu2 0.0157(5) 0.0274(6) 0.0359(7) -0.0029(5) 0.0144(5) 0.0011(4)
Cu3 0.0175(5) 0.0271(7) 0.0352(7) -0.0054(5) 0.0155(5) -0.0035(4)
Cu4 0.0155(5) 0.0271(7) 0.0400(7) 0.0012(5) 0.0143(5) 0.0009(4)
Cu5 0.0216(5) 0.0231(6) 0.0265(6) -0.0008(5) 0.0106(5) -0.0035(4)
Cu6 0.0179(5) 0.0229(6) 0.0297(7) -0.0009(5) 0.0111(5) -0.0030(4)
C1 0.014(3) 0.024(5) 0.011(4) -0.002(4) 0.003(3) -0.005(3)
O1 0.020(3) 0.023(3) 0.027(3) 0.001(3) 0.013(3) 0.002(2)
O2 0.026(3) 0.021(3) 0.027(3) -0.002(3) 0.015(3) 0.001(2)
O3 0.025(3) 0.018(3) 0.031(4) 0.003(3) 0.015(3) 0.002(2)
C1'A 0.025(4) 0.021(5) 0.053(7) 0.000(5) 0.021(5) 0.002(4)
C2'A 0.020(4) 0.017(5) 0.040(6) -0.006(4) 0.017(4) -0.001(3)
C3'A 0.017(4) 0.031(5) 0.030(5) 0.004(4) 0.013(4) 0.000(3)
C4'A 0.024(4) 0.025(5) 0.059(7) 0.004(5) 0.029(5) 0.004(4)
C5'A 0.034(5) 0.040(7) 0.043(7) 0.005(5) 0.020(5) -0.001(4)
O1'A 0.017(3) 0.048(5) 0.046(5) 0.014(4) 0.016(3) 0.006(3)
O2'A 0.034(3) 0.018(3) 0.047(4) 0.002(3) 0.028(3) 0.008(3)
O3'A 0.021(3) 0.020(3) 0.042(4) -0.002(3) 0.019(3) -0.001(2)
O5'A 0.034(4) 0.033(4) 0.038(4) -0.004(3) 0.017(3) -0.002(3)
C2A 0.019(4) 0.048(7) 0.039(6) 0.001(5) 0.015(4) -0.002(4)
O2A 0.024(3) 0.019(4) 0.063(5) 0.008(3) 0.026(3) -0.002(3)
C4A 0.027(5) 0.043(7) 0.052(7) -0.003(5) 0.028(5) 0.002(4)
C5A 0.027(4) 0.023(5) 0.050(7) -0.001(5) 0.021(5) -0.005(4)
C6A 0.021(4) 0.026(6) 0.055(7) 0.002(5) 0.018(5) -0.001(4)
N1A 0.015(3) 0.026(4) 0.038(5) 0.003(4) 0.016(3) 0.003(3)
N3A 0.019(3) 0.020(4) 0.049(5) 0.004(4) 0.022(4) 0.001(3)
N4A 0.027(4) 0.026(5) 0.082(7) 0.008(5) 0.030(5) 0.007(3)
C1'B 0.027(4) 0.032(6) 0.034(6) -0.001(5) 0.014(4) -0.003(4)
C2'B 0.021(4) 0.040(6) 0.026(5) 0.002(4) 0.015(4) 0.002(4)
C3'B 0.025(4) 0.039(6) 0.027(5) -0.002(4) 0.014(4) -0.005(4)
C4'B 0.036(5) 0.044(7) 0.044(7) -0.005(5) 0.027(5) 0.004(5)
C5'B 0.076(9) 0.053(9) 0.085(11) 0.017(8) 0.062(9) 0.014(7)
O1'B 0.032(4) 0.043(5) 0.104(7) -0.028(5) 0.042(5) -0.004(3)
O2'B 0.025(3) 0.035(4) 0.038(4) -0.005(3) 0.021(3) -0.006(3)
O3'B 0.023(3) 0.037(4) 0.046(4) -0.005(3) 0.021(3) -0.010(3)
O5'B 0.121(9) 0.061(7) 0.093(9) 0.005(6) 0.079(8) 0.004(6)
C2B 0.016(4) 0.044(6) 0.041(6) 0.002(5) 0.014(4) 0.006(4)
O2B 0.029(3) 0.037(4) 0.039(4) 0.013(3) 0.020(3) 0.000(3)
C4B 0.017(4) 0.025(5) 0.044(6) -0.002(4) 0.013(4) 0.002(3)
C5B 0.035(5) 0.043(7) 0.051(7) 0.014(5) 0.029(5) 0.004(5)
C6B 0.033(5) 0.037(6) 0.025(5) 0.004(5) 0.013(4) 0.003(4)
N1B 0.017(3) 0.033(5) 0.049(5) 0.002(4) 0.019(3) 0.000(3)
N3B 0.016(3) 0.037(5) 0.027(4) 0.000(4) 0.011(3) 0.001(3)
N4B 0.029(4) 0.044(6) 0.036(5) 0.001(4) 0.016(4) -0.007(4)
C1'C 0.013(4) 0.031(5) 0.031(5) -0.003(4) 0.012(4) 0.001(3)
C2'C 0.019(4) 0.024(5) 0.027(5) 0.000(4) 0.013(4) -0.001(3)
C3'C 0.020(4) 0.025(5) 0.029(5) -0.001(4) 0.016(4) 0.001(3)
C4'C 0.022(4) 0.019(5) 0.032(5) 0.000(4) 0.015(4) -0.005(3)
C5'C 0.032(5) 0.043(6) 0.041(6) -0.013(5) 0.026(5) -0.005(4)
O1'C 0.013(3) 0.035(4) 0.031(4) -0.006(3) 0.007(3) -0.008(2)
O2'C 0.028(3) 0.016(3) 0.023(3) -0.005(3) 0.012(3) -0.010(2)
O3'C 0.028(3) 0.025(4) 0.031(4) 0.001(3) 0.013(3) -0.002(3)
O5'C 0.038(4) 0.033(4) 0.064(5) -0.009(4) 0.039(4) -0.010(3)
C2C 0.007(3) 0.026(5) 0.038(6) -0.011(4) 0.007(4) 0.000(3)
O2C 0.019(3) 0.041(4) 0.038(4) -0.015(3) 0.010(3) 0.005(3)
C4C 0.027(4) 0.034(6) 0.040(6) 0.005(5) 0.021(4) 0.005(4)
C5C 0.027(4) 0.038(6) 0.038(6) 0.002(5) 0.022(4) 0.008(4)
C6C 0.022(4) 0.040(6) 0.032(6) -0.003(5) 0.014(4) 0.002(4)
N1C 0.012(3) 0.030(4) 0.026(4) 0.000(3) 0.008(3) 0.001(3)
N3C 0.022(4) 0.027(5) 0.032(5) -0.001(4) 0.013(3) -0.002(3)
N4C 0.036(4) 0.051(6) 0.032(5) 0.009(5) 0.014(4) 0.014(4)
C1'D 0.015(3) 0.017(5) 0.039(6) 0.002(4) 0.015(4) 0.006(3)
C2'D 0.021(4) 0.022(5) 0.032(5) -0.013(4) 0.013(4) -0.003(3)
C3'D 0.018(4) 0.019(5) 0.027(5) 0.003(4) 0.008(3) 0.004(3)
C4'D 0.014(4) 0.028(5) 0.037(6) -0.002(4) 0.012(4) -0.002(3)
C5'D 0.036(5) 0.033(6) 0.040(6) -0.001(5) 0.025(5) -0.001(4)
O1'D 0.027(3) 0.022(4) 0.042(4) 0.000(3) 0.022(3) -0.002(2)
O2'D 0.014(2) 0.025(3) 0.033(4) -0.003(3) 0.010(2) -0.001(2)
O3'D 0.019(3) 0.018(3) 0.038(4) -0.004(3) 0.016(3) -0.002(2)
O5'D 0.018(3) 0.031(4) 0.054(5) 0.007(3) 0.015(3) 0.006(3)
C2D 0.017(4) 0.023(5) 0.048(6) -0.002(4) 0.016(4) -0.003(3)
O2D 0.020(3) 0.019(3) 0.040(4) 0.000(3) 0.016(3) 0.003(2)
C4D 0.021(4) 0.041(6) 0.031(6) 0.002(5) 0.008(4) 0.003(4)
C5D 0.014(4) 0.030(6) 0.056(7) -0.004(5) 0.013(4) 0.002(4)
C6D 0.022(4) 0.033(6) 0.050(7) -0.005(5) 0.020(4) 0.004(4)
N1D 0.017(3) 0.021(4) 0.034(4) -0.001(3) 0.012(3) -0.003(3)
N3D 0.018(3) 0.027(4) 0.029(4) -0.002(3) 0.013(3) -0.001(3)
N4D 0.018(4) 0.042(6) 0.050(6) -0.009(5) 0.012(4) -0.007(3)
C1'E 0.028(5) 0.050(7) 0.060(8) -0.021(6) 0.031(5) -0.016(5)
C2'E 0.013(4) 0.031(6) 0.039(6) -0.013(4) 0.012(4) -0.007(3)
C3'E 0.025(4) 0.048(7) 0.044(7) -0.016(5) 0.025(5) -0.018(4)
C4'E 0.031(5) 0.039(6) 0.051(7) -0.019(5) 0.026(5) -0.016(4)
C5'E 0.034(5) 0.041(7) 0.066(8) -0.020(6) 0.027(5) -0.017(5)
O1'E 0.034(4) 0.052(5) 0.057(6) -0.031(4) 0.025(4) -0.019(3)
O2'E 0.013(3) 0.028(4) 0.044(4) -0.006(3) 0.017(3) -0.001(2)
O3'E 0.026(3) 0.030(4) 0.041(4) -0.007(3) 0.019(3) -0.006(3)
O5'E 0.035(4) 0.087(7) 0.069(6) -0.042(5) 0.034(4) -0.038(4)
C2E 0.024(5) 0.072(9) 0.036(6) -0.013(6) 0.017(5) 0.004(5)
O2E 0.021(3) 0.062(5) 0.036(4) -0.001(4) 0.011(3) -0.007(3)
C4E 0.044(7) 0.103(12) 0.034(7) 0.000(7) 0.010(6) 0.029(7)
C5E 0.038(6) 0.067(10) 0.070(10) -0.030(8) -0.007(7) -0.008(7)
C6E 0.016(4) 0.055(8) 0.054(8) -0.010(6) -0.005(5) 0.009(5)
N1E 0.015(3) 0.054(6) 0.036(5) -0.016(5) 0.005(3) 0.003(4)
N3E 0.032(5) 0.074(8) 0.045(6) -0.003(5) 0.016(4) 0.008(5)
N4E 0.051(6) 0.107(11) 0.063(8) -0.001(8) 0.008(6) 0.031(7)
C1'F 0.023(4) 0.053(7) 0.037(6) 0.000(5) 0.019(4) 0.008(4)
C2'F 0.022(4) 0.043(6) 0.029(6) 0.007(5) 0.009(4) 0.000(4)
C3'F 0.020(4) 0.056(7) 0.034(6) -0.005(5) 0.010(4) 0.011(4)
C4'F 0.045(7) 0.105(12) 0.030(7) 0.009(7) 0.017(5) 0.032(7)
O1'F 0.036(4) 0.065(6) 0.040(5) 0.022(4) 0.021(4) 0.026(4)
O2'F 0.013(3) 0.030(4) 0.023(3) 0.001(3) 0.006(2) -0.004(2)
O3'F 0.021(3) 0.055(5) 0.034(4) -0.011(4) 0.008(3) 0.006(3)
C2F 0.015(4) 0.017(5) 0.034(6) -0.001(4) 0.005(4) 0.000(3)
O2F 0.022(3) 0.027(4) 0.032(4) 0.000(3) 0.014(3) 0.000(2)
C4F 0.025(4) 0.039(6) 0.036(6) -0.005(5) 0.015(4) 0.006(4)
C5F 0.027(5) 0.081(10) 0.040(7) 0.011(7) 0.009(5) 0.010(5)
C6F 0.025(5) 0.059(8) 0.039(7) 0.010(6) 0.011(5) 0.013(5)
N1F 0.023(4) 0.051(6) 0.029(5) 0.008(4) 0.012(4) 0.011(4)
N3F 0.019(3) 0.035(5) 0.037(5) -0.001(4) 0.011(3) -0.001(3)
N4F 0.019(4) 0.072(7) 0.031(5) -0.004(5) 0.009(4) 0.001(4)
Cl1 0.0228(9) 0.0433(15) 0.0371(14) -0.0032(12) 0.0113(9) -0.0006(10)
O4 0.028(3) 0.069(6) 0.044(5) 0.004(5) 0.007(3) -0.013(4)
Cl2 0.0610(19) 0.082(3) 0.084(3) 0.008(2) 0.049(2) 0.0139(18)
O8 0.091(7) 0.068(6) 0.089(7) -0.002(6) 0.074(6) 0.000(5)
O9 0.077(7) 0.054(7) 0.170(13) -0.011(7) 0.076(8) -0.004(5)
O10 0.090(8) 0.149(12) 0.075(8) -0.007(8) 0.056(7) 0.009(8)
O11 0.066(7) 0.124(11) 0.090(9) 0.031(8) 0.028(6) -0.011(7)
Cl3 0.090(3) 0.117(4) 0.110(4) 0.064(3) 0.080(3) 0.060(3)
Cl4 0.085(3) 0.058(3) 0.057(3) 0.000 0.046(3) 0.000
Cl5 0.049(4) 0.098(6) 0.115(7) 0.051(5) 0.043(4) 0.019(4)

loop_
_atom_type_symbol
_atom_type_description
_atom_type_scat_dispersion_real
_atom_type_scat_dispersion_imag
_atom_type_scat_source
C C 0.0033 0.0016 'International Tables Vol C Tables 4.2.6.8 and 6.1.1.4'
H H 0.0000 0.0000 'International Tables Vol C Tables 4.2.6.8 and 6.1.1.4'
N N 0.0061 0.0033 'International Tables Vol C Tables 4.2.6.8 and 6.1.1.4'
O O 0.0106 0.0060 'International Tables Vol C Tables 4.2.6.8 and 6.1.1.4'
Cl Cl 0.1484 0.1585 'International Tables Vol C Tables 4.2.6.8 and 6.1.1.4'
Cu Cu 0.3201 1.2651 'International Tables Vol C Tables 4.2.6.8 and 6.1.1.4'

loop_
_geom_angle_atom_site_label_1
_geom_angle_atom_site_label_2
_geom_angle_atom_site_label_3
_geom_angle
_geom_angle_site_symmetry_1
_geom_angle_site_symmetry_3
_geom_angle_publ_flag
O2'D Cu1 O2'A 179.1(3) . . ?
O2'D Cu1 O3'A 99.3(3) . . ?
O2'A Cu1 O3'A 81.6(3) . . ?
O2'D Cu1 O1 101.8(3) . . ?
O2'A Cu1 O1 77.3(3) . . ?
O3'A Cu1 O1 158.9(2) . . ?
O2'D Cu1 Cu2 143.8(2) . . ?
O2'A Cu1 Cu2 35.5(2) . . ?
O3'A Cu1 Cu2 115.47(18) . . ?
O1 Cu1 Cu2 43.84(17) . . ?
O2'A Cu2 O2'E 169.0(3) . . ?
O2'A Cu2 N3A 99.9(3) . 2_757 ?
O2'E Cu2 N3A 91.2(3) . 2_757 ?
O2'A Cu2 O1 76.1(3) . . ?
O2'E Cu2 O1 94.5(3) . . ?
N3A Cu2 O1 149.0(3) 2_757 . ?
O2'A Cu2 O3'E 93.2(3) . . ?
O2'E Cu2 O3'E 82.5(3) . . ?
N3A Cu2 O3'E 111.8(3) 2_757 . ?
O1 Cu2 O3'E 99.1(2) . . ?
O2'A Cu2 Cu1 36.92(19) . . ?
O2'E Cu2 Cu1 132.39(19) . . ?
N3A Cu2 Cu1 135.0(3) 2_757 . ?
O1 Cu2 Cu1 41.16(17) . . ?
O3'E Cu2 Cu1 88.19(18) . . ?
O2'E Cu3 O2'B 176.9(3) . . ?
O2'E Cu3 O3'B 98.7(3) . . ?
O2'B Cu3 O3'B 83.2(3) . . ?
O2'E Cu3 O2 99.4(3) . . ?
O2'B Cu3 O2 78.6(3) . . ?
O3'B Cu3 O2 161.4(2) . . ?
O2'E Cu3 O2E 92.4(3) . . ?
O2'B Cu3 O2E 90.2(3) . . ?
O3'B Cu3 O2E 88.6(3) . . ?
O2 Cu3 O2E 95.2(3) . . ?
O2'E Cu3 Cu4 141.78(19) . . ?
O2'B Cu3 Cu4 37.0(2) . . ?
O3'B Cu3 Cu4 118.70(19) . . ?
O2 Cu3 Cu4 44.53(17) . . ?
O2E Cu3 Cu4 81.4(2) . . ?
O2'B Cu4 O2'F 169.1(3) . . ?
O2'B Cu4 N3C 100.6(3) . 2_757 ?
O2'F Cu4 N3C 90.2(3) . 2_757 ?
O2'B Cu4 O2 76.0(3) . . ?
O2'F Cu4 O2 94.8(2) . . ?
N3C Cu4 O2 150.5(3) 2_757 . ?
O2'B Cu4 O3'F 94.7(3) . . ?
O2'F Cu4 O3'F 81.9(3) . . ?
N3C Cu4 O3'F 105.3(3) 2_757 . ?
O2 Cu4 O3'F 104.2(3) . . ?
O2'B Cu4 Cu3 36.90(18) . . ?
O2'F Cu4 Cu3 132.47(18) . . ?
N3C Cu4 Cu3 136.6(2) 2_757 . ?
O2 Cu4 Cu3 41.88(16) . . ?
O3'F Cu4 Cu3 90.4(2) . . ?
O2'C Cu5 O2'F 176.9(3) . . ?
O2'C Cu5 O3 78.8(3) . . ?
O2'F Cu5 O3 100.0(3) . . ?
O2'C Cu5 O3'C 82.3(3) . . ?
O2'F Cu5 O3'C 98.9(3) . . ?
O3 Cu5 O3'C 161.0(3) . . ?
O2'C Cu5 O2F 92.7(2) . . ?
O2'F Cu5 O2F 90.1(2) . . ?
O3 Cu5 O2F 91.3(2) . . ?
O3'C Cu5 O2F 90.2(2) . . ?
O2'C Cu6 O2'D 168.6(3) . . ?
O2'C Cu6 N3B 100.6(3) . 2_757 ?
O2'D Cu6 N3B 90.7(3) . 2_757 ?
O2'C Cu6 O3 74.7(2) . . ?
O2'D Cu6 O3 94.9(2) . . ?
N3B Cu6 O3 149.4(3) 2_757 . ?
O2'C Cu6 O3'D 94.1(2) . . ?
O2'D Cu6 O3'D 83.0(2) . . ?
N3B Cu6 O3'D 110.2(3) 2_757 . ?
O3 Cu6 O3'D 100.3(2) . . ?
O2 C1 O1 120.5(8) . . ?
O2 C1 O3 119.4(8) . . ?
O1 C1 O3 120.1(7) . . ?
C1 O1 Cu1 130.3(6) . . ?
C1 O1 Cu2 130.1(5) . . ?
Cu1 O1 Cu2 95.0(3) . . ?
C1 O2 Cu3 131.3(6) . . ?
C1 O2 Cu4 131.8(6) . . ?
Cu3 O2 Cu4 93.6(2) . . ?
C1 O3 Cu5 131.4(5) . . ?
C1 O3 Cu6 130.9(5) . . ?
Cu5 O3 Cu6 94.3(3) . . ?
O1'A C1'A N1A 109.1(8) . . ?
O1'A C1'A C2'A 107.2(7) . . ?
N1A C1'A C2'A 117.4(9) . . ?
O2'A C2'A C1'A 113.6(7) . . ?
O2'A C2'A C3'A 112.4(7) . . ?
C1'A C2'A C3'A 101.3(8) . . ?
O3'A C3'A C4'A 111.9(8) . . ?
O3'A C3'A C2'A 105.9(7) . . ?
C4'A C3'A C2'A 103.7(7) . . ?
O1'A C4'A C3'A 107.2(7) . . ?
O1'A C4'A C5'A 108.3(8) . . ?
C3'A C4'A C5'A 114.5(9) . . ?
O5'A C5'A C4'A 110.5(9) . . ?
C1'A O1'A C4'A 109.1(7) . . ?
C2'A O2'A Cu2 132.2(6) . . ?
C2'A O2'A Cu1 115.6(5) . . ?
Cu2 O2'A Cu1 107.6(3) . . ?
C3'A O3'A Cu1 110.7(5) . . ?
O2A C2A N3A 120.9(8) . . ?
O2A C2A N1A 122.2(9) . . ?
N3A C2A N1A 116.9(9) . . ?
N4A C4A N3A 118.3(9) . . ?
N4A C4A C5A 121.3(10) . . ?
N3A C4A C5A 120.5(8) . . ?
C6A C5A C4A 118.2(9) . . ?
C5A C6A N1A 120.9(9) . . ?
C6A N1A C2A 121.5(8) . . ?
C6A N1A C1'A 118.1(7) . . ?
C2A N1A C1'A 120.3(8) . . ?
C4A N3A C2A 121.8(8) . . ?
C4A N3A Cu2 130.8(6) . 2_757 ?
C2A N3A Cu2 105.2(6) . 2_757 ?
O1'B C1'B N1B 107.6(7) . . ?
O1'B C1'B C2'B 107.5(8) . . ?
N1B C1'B C2'B 112.4(8) . . ?
O2'B C2'B C1'B 111.8(8) . . ?
O2'B C2'B C3'B 109.8(7) . . ?
C1'B C2'B C3'B 99.2(7) . . ?
O3'B C3'B C4'B 111.4(8) . . ?
O3'B C3'B C2'B 106.5(8) . . ?
C4'B C3'B C2'B 103.9(7) . . ?
C5'B C4'B O1'B 106.7(10) . . ?
C5'B C4'B C3'B 115.0(10) . . ?
O1'B C4'B C3'B 104.9(8) . . ?
O5'B C5'B C4'B 111.3(11) . . ?
C1'B O1'B C4'B 110.6(7) . . ?
C2'B O2'B Cu3 116.4(6) . . ?
C2'B O2'B Cu4 130.3(6) . . ?
Cu3 O2'B Cu4 106.1(3) . . ?
C3'B O3'B Cu3 109.1(6) . . ?
O2B C2B N3B 119.1(10) . . ?
O2B C2B N1B 120.6(9) . . ?
N3B C2B N1B 120.2(9) . . ?
N3B C4B N4B 118.0(9) . . ?
N3B C4B C5B 122.5(9) . . ?
N4B C4B C5B 119.5(10) . . ?
C6B C5B C4B 117.2(10) . . ?
C5B C6B N1B 121.7(10) . . ?
C6B N1B C2B 118.8(8) . . ?
C6B N1B C1'B 122.1(9) . . ?
C2B N1B C1'B 118.7(8) . . ?
C4B N3B C2B 119.3(9) . . ?
C4B N3B Cu6 134.5(6) . 2_757 ?
C2B N3B Cu6 103.7(7) . 2_757 ?
N1C C1'C O1'C 109.0(7) . . ?
N1C C1'C C2'C 115.8(7) . . ?
O1'C C1'C C2'C 105.3(7) . . ?
O2'C C2'C C3'C 111.6(7) . . ?
O2'C C2'C C1'C 111.5(7) . . ?
C3'C C2'C C1'C 102.1(7) . . ?
O3'C C3'C C4'C 110.3(7) . . ?
O3'C C3'C C2'C 106.2(7) . . ?
C4'C C3'C C2'C 103.6(7) . . ?
O1'C C4'C C3'C 106.9(7) . . ?
O1'C C4'C C5'C 107.0(8) . . ?
C3'C C4'C C5'C 114.3(7) . . ?
O5'C C5'C C4'C 108.5(8) . . ?
C1'C O1'C C4'C 111.1(6) . . ?
C2'C O2'C Cu6 129.7(5) . . ?
C2'C O2'C Cu5 117.4(5) . . ?
Cu6 O2'C Cu5 107.0(3) . . ?
C3'C O3'C Cu5 109.6(5) . . ?
O2C C2C N3C 118.4(8) . . ?
O2C C2C N1C 123.3(9) . . ?
N3C C2C N1C 118.3(8) . . ?
N4C C4C N3C 120.3(9) . . ?
N4C C4C C5C 120.9(10) . . ?
N3C C4C C5C 118.6(9) . . ?
C6C C5C C4C 117.5(9) . . ?
N1C C6C C5C 122.8(9) . . ?
C6C N1C C2C 120.5(8) . . ?
C6C N1C C1'C 121.1(8) . . ?
C2C N1C C1'C 118.3(8) . . ?
C4C N3C C2C 122.3(8) . . ?
C4C N3C Cu4 132.1(7) . 2_757 ?
C2C N3C Cu4 104.6(6) . 2_757 ?
O1'D C1'D N1D 109.4(6) . . ?
O1'D C1'D C2'D 109.3(7) . . ?
N1D C1'D C2'D 110.4(7) . . ?
O2'D C2'D C3'D 112.2(7) . . ?
O2'D C2'D C1'D 107.7(7) . . ?
C3'D C2'D C1'D 101.3(6) . . ?
O3'D C3'D C4'D 111.4(7) . . ?
O3'D C3'D C2'D 112.0(6) . . ?
C4'D C3'D C2'D 103.5(7) . . ?
O1'D C4'D C5'D 109.9(7) . . ?
O1'D C4'D C3'D 103.5(7) . . ?
C5'D C4'D C3'D 115.8(8) . . ?
O5'D C5'D C4'D 114.6(8) . . ?
C1'D O1'D C4'D 109.1(6) . . ?
C2'D O2'D Cu1 115.5(5) . . ?
C2'D O2'D Cu6 111.3(5) . . ?
Cu1 O2'D Cu6 107.5(3) . . ?
C3'D O3'D Cu6 108.2(5) . . ?
O2D C2D N3D 120.7(8) . . ?
O2D C2D N1D 118.9(8) . . ?
N3D C2D N1D 120.3(7) . . ?
N4D C4D N3D 115.6(9) . . ?
N4D C4D C5D 124.0(8) . . ?
N3D C4D C5D 120.3(9) . . ?
C6D C5D C4D 120.0(8) . . ?
C5D C6D N1D 119.5(9) . . ?
C6D N1D C2D 120.6(8) . . ?
C6D N1D C1'D 122.9(8) . . ?
C2D N1D C1'D 116.5(6) . . ?
C2D N3D C4D 119.2(8) . . ?
O1'E C1'E N1E 108.2(9) . . ?
O1'E C1'E C2'E 107.1(8) . . ?
N1E C1'E C2'E 113.7(9) . . ?
O2'E C2'E C3'E 111.5(8) . . ?
O2'E C2'E C1'E 107.4(7) . . ?
C3'E C2'E C1'E 102.6(7) . . ?
O3'E C3'E C4'E 111.6(9) . . ?
O3'E C3'E C2'E 112.0(7) . . ?
C4'E C3'E C2'E 102.1(8) . . ?
O1'E C4'E C3'E 104.6(9) . . ?
O1'E C4'E C5'E 110.2(9) . . ?
C3'E C4'E C5'E 115.1(8) . . ?
O5'E C5'E C4'E 112.0(10) . . ?
C1'E O1'E C4'E 106.4(8) . . ?
C2'E O2'E Cu3 114.8(6) . . ?
C2'E O2'E Cu2 112.2(5) . . ?
Cu3 O2'E Cu2 107.8(3) . . ?
C3'E O3'E Cu2 108.2(5) . . ?
O2E C2E N3E 121.1(12) . . ?
O2E C2E N1E 120.1(11) . . ?
N3E C2E N1E 118.7(9) . . ?
C2E O2E Cu3 148.8(8) . . ?
N4E C4E N3E 117.5(15) . . ?
N4E C4E C5E 122.5(13) . . ?
N3E C4E C5E 120.0(13) . . ?
C6E C5E C4E 118.6(12) . . ?
C5E C6E N1E 120.8(13) . . ?
C2E N1E C6E 121.0(10) . . ?
C2E N1E C1'E 116.5(8) . . ?
C6E N1E C1'E 122.4(10) . . ?
C2E N3E C4E 120.7(12) . . ?
O1'F C1'F N1F 110.3(8) . . ?
O1'F C1'F C2'F 107.7(8) . . ?
N1F C1'F C2'F 112.0(9) . . ?
O2'F C2'F C3'F 110.9(7) . . ?
O2'F C2'F C1'F 109.8(8) . . ?
C3'F C2'F C1'F 101.7(8) . . ?
O3'F C3'F C4'F 111.5(9) . . ?
O3'F C3'F C2'F 112.7(8) . . ?
C4'F C3'F C2'F 101.9(9) . . ?
O1'F C4'F C3'F 105.2(9) . . ?
O1'F C4'F C5'F 110.8(13) . . ?
C3'F C4'F C5'F 119.3(15) . . ?
C1'F O1'F C4'F 107.0(8) . . ?
C2'F O2'F Cu4 111.9(6) . . ?
C2'F O2'F Cu5 116.3(5) . . ?
Cu4 O2'F Cu5 107.3(3) . . ?
C3'F O3'F Cu4 107.7(6) . . ?
O5'F C5'F O5F' 78(2) . . ?
O5'F C5'F C4'F 124(2) . . ?
O5F' C5'F C4'F 113(2) . . ?
C5'F O5'F O5F' 51.6(14) . . ?
C5'F O5F' O5'F 50.8(15) . . ?
O2F C2F N1F 121.8(8) . . ?
O2F C2F N3F 118.9(9) . . ?
N1F C2F N3F 119.2(8) . . ?
C2F O2F Cu5 147.5(6) . . ?
N4F C4F N3F 117.2(9) . . ?
N4F C4F C5F 122.0(9) . . ?
N3F C4F C5F 120.6(9) . . ?
C6F C5F C4F 116.6(10) . . ?
C5F C6F N1F 121.2(11) . . ?
C2F N1F C6F 122.2(8) . . ?
C2F N1F C1'F 116.6(8) . . ?
C6F N1F C1'F 121.1(9) . . ?
C4F N3F C2F 119.3(9) . . ?
O6 Cl1 O7 110.3(6) . . ?
O6 Cl1 O7A 74.5(9) . . ?
O7 Cl1 O7A 39.2(8) . . ?
O6 Cl1 O5A 134.7(8) . . ?
O7 Cl1 O5A 73.8(9) . . ?
O7A Cl1 O5A 110.2(7) . . ?
O6 Cl1 O6A 36.7(8) . . ?
O7 Cl1 O6A 136.8(8) . . ?
O7A Cl1 O6A 109.1(6) . . ?
O5A Cl1 O6A 109.2(7) . . ?
O6 Cl1 O4 111.4(5) . . ?
O7 Cl1 O4 109.2(5) . . ?
O7A Cl1 O4 109.5(6) . . ?
O5A Cl1 O4 109.0(6) . . ?
O6A Cl1 O4 109.9(6) . . ?
O6 Cl1 O5 109.1(6) . . ?
O7 Cl1 O5 109.0(6) . . ?
O7A Cl1 O5 137.9(8) . . ?
O5A Cl1 O5 37.3(9) . . ?
O6A Cl1 O5 75.2(8) . . ?
O4 Cl1 O5 107.7(5) . . ?
O5 O5A Cl1 71.8(6) . . ?
O5 O5A O7 121.7(8) . . ?
Cl1 O5A O7 53.0(5) . . ?
O6 O6A Cl1 71.2(5) . . ?
O6 O6A O5 119.6(8) . . ?
Cl1 O6A O5 52.6(4) . . ?
O7 O7A Cl1 70.3(6) . . ?
O7 O7A O6 118.4(8) . . ?
Cl1 O7A O6 52.7(5) . . ?
O5A O5 Cl1 70.9(6) . . ?
O5A O5 O6A 118.4(9) . . ?
Cl1 O5 O6A 52.2(4) . . ?
O6A O6 Cl1 72.1(5) . . ?
O6A O6 O7A 121.7(8) . . ?
Cl1 O6 O7A 52.9(5) . . ?
O7A O7 Cl1 70.5(6) . . ?
O7A O7 O5A 119.9(8) . . ?
Cl1 O7 O5A 53.2(5) . . ?
O10 Cl2 O8 110.8(5) . . ?
O10 Cl2 O9 110.5(6) . . ?
O8 Cl2 O9 108.3(5) . . ?
O10 Cl2 O11 108.9(5) . . ?
O8 Cl2 O11 110.1(5) . . ?
O9 Cl2 O11 108.1(5) . . ?
O13 Cl3 O12 109.3(5) . . ?
O13 Cl3 O14 108.6(6) . . ?
O12 Cl3 O14 110.6(5) . . ?
O13 Cl3 O15 112.3(6) . . ?
O12 Cl3 O15 107.4(6) . . ?
O14 Cl3 O15 108.6(6) . . ?
O16A Cl4 O16A 136.7(18) . 2_656 ?
O16A Cl4 O17 111.8(15) . 2_656 ?
O16A Cl4 O17 105.3(14) 2_656 2_656 ?
O16A Cl4 O17 105.3(14) . . ?
O16A Cl4 O17 111.8(15) 2_656 . ?
O17 Cl4 O17 62(2) 2_656 . ?
O16A Cl4 O16 30.7(9) . . ?
O16A Cl4 O16 112.2(13) 2_656 . ?
O17 Cl4 O16 141.5(15) 2_656 . ?
O17 Cl4 O16 109.9(7) . . ?
O16A Cl4 O16 112.2(13) . 2_656 ?
O16A Cl4 O16 30.7(9) 2_656 2_656 ?
O17 Cl4 O16 109.9(7) 2_656 2_656 ?
O17 Cl4 O16 141.5(15) . 2_656 ?
O16 Cl4 O16 98.4(16) . 2_656 ?
O16A Cl4 O17A 74.1(11) . 2_656 ?
O16A Cl4 O17A 109.3(7) 2_656 2_656 ?
O17 Cl4 O17A 58.3(16) 2_656 2_656 ?
O17 Cl4 O17A 113.3(18) . 2_656 ?
O16 Cl4 O17A 100.0(15) . 2_656 ?
O16 Cl4 O17A 85.8(12) 2_656 2_656 ?
O16A Cl4 O17A 109.3(7) . . ?
O16A Cl4 O17A 74.1(11) 2_656 . ?
O17 Cl4 O17A 113.3(18) 2_656 . ?
O17 Cl4 O17A 58.3(16) . . ?
O16 Cl4 O17A 85.8(12) . . ?
O16 Cl4 O17A 100.0(15) 2_656 . ?
O17A Cl4 O17A 171(3) 2_656 . ?
O16A O16 Cl4 74.6(7) . . ?
O17A O17 Cl4 61.0(8) . . ?
O17A O17 O17 113.6(15) . 2_656 ?
Cl4 O17 O17 59.2(10) . 2_656 ?
O16 O16A Cl4 74.8(7) . . ?
O16 O16A O17A 118.9(15) . 2_656 ?
Cl4 O16A O17A 53.0(6) . 2_656 ?
O17 O17A Cl4 60.8(8) . . ?
O17 O17A O16A 98.2(10) . 2_656 ?
Cl4 O17A O16A 52.9(6) . 2_656 ?
O19 Cl5 O18 111.7(3) . . ?
O19 Cl5 O20 110.2(3) . . ?
O18 Cl5 O20 109.0(3) . . ?
O19 Cl5 O21 113.4(3) . . ?
O18 Cl5 O21 108.5(2) . . ?
O20 Cl5 O21 103.6(2) . . ?
O1WA O1WA O1W 111(3) 2_757 . ?

loop_
_geom_bond_atom_site_label_1
_geom_bond_atom_site_label_2
_geom_bond_distance
_geom_bond_site_symmetry_2
_geom_bond_publ_flag
Cu1 O2'D 1.897(6) . ?
Cu1 O2'A 1.928(6) . ?
Cu1 O3'A 2.019(7) . ?
Cu1 O1 2.021(6) . ?
Cu1 O2B 2.583(6) 2_757 ?
Cu1 O2D 2.485(6) . ?
Cu1 Cu2 3.0598(16) . ?
Cu2 O2'A 1.864(7) . ?
Cu2 O2'E 1.901(7) . ?
Cu2 N3A 2.037(7) 2_757 ?
Cu2 O1 2.128(6) . ?
Cu2 O2A 2.702(8) 2_757 ?
Cu2 O3'E 2.172(6) . ?
Cu3 O2'E 1.889(6) . ?
Cu3 O2'B 1.891(6) . ?
Cu3 O3'B 1.998(7) . ?
Cu3 O2 2.025(6) . ?
Cu3 O2E 2.387(6) . ?
Cu3 O2A 2.605(6) 2_757 ?
Cu3 Cu4 3.0275(16) . ?
Cu4 O2'B 1.898(7) . ?
Cu4 O2'F 1.899(6) . ?
Cu4 N3C 2.001(8) 2_757 ?
Cu4 O2C 2.627(6) 2_757 ?
Cu4 O2 2.127(6) . ?
Cu4 O3'F 2.173(7) . ?
Cu5 O2'C 1.910(6) . ?
Cu5 O2'F 1.920(6) . ?
Cu5 O3 2.001(6) . ?
Cu5 O3'C 2.020(6) . ?
Cu5 O2F 2.430(7) . ?
Cu5 O2C 2.620(7) 2_757 ?
Cu6 O2'C 1.902(6) . ?
Cu6 O2'D 1.923(6) . ?
Cu6 N3B 2.038(8) 2_757 ?
Cu6 O2B 2.611(6) 2_757 ?
Cu6 O3 2.177(6) . ?
Cu6 O3'D 2.186(6) . ?
C1 O2 1.268(10) . ?
C1 O1 1.283(11) . ?
C1 O3 1.300(11) . ?
C1'A O1'A 1.425(13) . ?
C1'A N1A 1.452(11) . ?
C1'A C2'A 1.515(13) . ?
C2'A O2'A 1.390(12) . ?
C2'A C3'A 1.518(12) . ?
C3'A O3'A 1.434(12) . ?
C3'A C4'A 1.513(14) . ?
C4'A O1'A 1.429(10) . ?
C4'A C5'A 1.520(14) . ?
C5'A O5'A 1.431(13) . ?
C2A O2A 1.251(13) . ?
C2A N3A 1.366(12) . ?
C2A N1A 1.389(12) . ?
C4A N4A 1.315(12) . ?
C4A N3A 1.349(14) . ?
C4A C5A 1.410(13) . ?
C5A C6A 1.336(13) . ?
C6A N1A 1.374(12) . ?
N3A Cu2 2.037(7) 2_757 ?
C1'B O1'B 1.395(12) . ?
C1'B N1B 1.477(12) . ?
C1'B C2'B 1.523(12) . ?
C2'B O2'B 1.417(10) . ?
C2'B C3'B 1.576(14) . ?
C3'B O3'B 1.432(12) . ?
C3'B C4'B 1.533(13) . ?
C4'B C5'B 1.453(17) . ?
C4'B O1'B 1.469(13) . ?
C5'B O5'B 1.453(16) . ?
C2B O2B 1.300(12) . ?
C2B N3B 1.342(13) . ?
C2B N1B 1.400(14) . ?
C4B N3B 1.333(13) . ?
C4B N4B 1.366(12) . ?
C4B C5B 1.400(16) . ?
C5B C6B 1.346(15) . ?
C6B N1B 1.361(13) . ?
N3B Cu6 2.038(8) 2_757 ?
C1'C N1C 1.403(12) . ?
C1'C O1'C 1.414(11) . ?
C1'C C2'C 1.555(11) . ?
C2'C O2'C 1.377(11) . ?
C2'C C3'C 1.545(13) . ?
C3'C O3'C 1.465(11) . ?
C3'C C4'C 1.515(12) . ?
C4'C O1'C 1.456(11) . ?
C4'C C5'C 1.536(13) . ?
C5'C O5'C 1.441(12) . ?
C2C O2C 1.215(11) . ?
C2C N3C 1.390(13) . ?
C2C N1C 1.398(11) . ?
C4C N4C 1.292(13) . ?
C4C N3C 1.356(13) . ?
C4C C5C 1.452(13) . ?
C5C C6C 1.378(15) . ?
C6C N1C 1.341(12) . ?
N3C Cu4 2.001(8) 2_757 ?
C1'D O1'D 1.389(10) . ?
C1'D N1D 1.487(11) . ?
C1'D C2'D 1.550(12) . ?
C2'D O2'D 1.439(10) . ?
C2'D C3'D 1.549(12) . ?
C3'D O3'D 1.441(10) . ?
C3'D C4'D 1.517(13) . ?
C4'D O1'D 1.444(11) . ?
C4'D C5'D 1.486(13) . ?
C5'D O5'D 1.434(12) . ?
C2D O2D 1.256(10) . ?
C2D N3D 1.336(12) . ?
C2D N1D 1.377(12) . ?
C4D N4D 1.356(13) . ?
C4D N3D 1.368(11) . ?
C4D C5D 1.400(14) . ?
C5D C6D 1.322(14) . ?
C6D N1D 1.377(10) . ?
C1'E O1'E 1.433(12) . ?
C1'E N1E 1.463(16) . ?
C1'E C2'E 1.573(15) . ?
C2'E O2'E 1.424(10) . ?
C2'E C3'E 1.550(13) . ?
C3'E O3'E 1.436(13) . ?
C3'E C4'E 1.515(15) . ?
C4'E O1'E 1.438(14) . ?
C4'E C5'E 1.538(13) . ?
C5'E O5'E 1.445(14) . ?
C2E O2E 1.229(12) . ?
C2E N3E 1.329(16) . ?
C2E N1E 1.373(15) . ?
C4E N4E 1.345(19) . ?
C4E N3E 1.352(16) . ?
C4E C5E 1.44(2) . ?
C5E C6E 1.27(2) . ?
C6E N1E 1.393(12) . ?
C1'F O1'F 1.381(13) . ?
C1'F N1F 1.472(11) . ?
C1'F C2'F 1.576(15) . ?
C2'F O2'F 1.443(10) . ?
C2'F C3'F 1.524(14) . ?
C3'F O3'F 1.450(11) . ?
C3'F C4'F 1.495(19) . ?
C4'F O1'F 1.417(13) . ?
C4'F C5'F 1.52(3) . ?
C5'F O5'F 1.26(3) . ?
C5'F O5F' 1.27(3) . ?
O5'F O5F' 1.59(3) . ?
C2F O2F 1.258(11) . ?
C2F N1F 1.337(13) . ?
C2F N3F 1.378(12) . ?
C4F N4F 1.330(12) . ?
C4F N3F 1.354(12) . ?
C4F C5F 1.440(16) . ?
C5F C6F 1.337(15) . ?
C6F N1F 1.362(13) . ?
Cl1 O6 1.415(4) . ?
Cl1 O7 1.417(4) . ?
Cl1 O7A 1.419(5) . ?
Cl1 O5A 1.420(5) . ?
Cl1 O6A 1.422(5) . ?
Cl1 O4 1.426(4) . ?
Cl1 O5 1.428(4) . ?
O5A O5 0.91(2) . ?
O5A O7 1.703(18) . ?
O6A O6 0.894(18) . ?
O6A O5 1.740(16) . ?
O7A O7 0.95(2) . ?
O7A O6 1.714(17) . ?
Cl2 O10 1.415(4) . ?
Cl2 O8 1.417(4) . ?
Cl2 O9 1.425(4) . ?
Cl2 O11 1.427(4) . ?
Cl3 O13 1.415(4) . ?
Cl3 O12 1.421(4) . ?
Cl3 O14 1.421(4) . ?
Cl3 O15 1.424(5) . ?
Cl4 O16A 1.419(5) . ?
Cl4 O16A 1.419(5) 2_656 ?
Cl4 O17 1.419(5) 2_656 ?
Cl4 O17 1.419(5) . ?
Cl4 O16 1.420(5) . ?
Cl4 O16 1.420(5) 2_656 ?
Cl4 O17A 1.422(5) 2_656 ?
Cl4 O17A 1.422(5) . ?
O16 O16A 0.75(2) . ?
O17 O17A 1.38(3) . ?
O17 O17 1.45(4) 2_656 ?
O16A O17A 1.71(2) 2_656 ?
O17A O16A 1.71(2) 2_656 ?
Cl5 O19 1.404(4) . ?
Cl5 O18 1.416(4) . ?
Cl5 O20 1.435(4) . ?
Cl5 O21 1.440(4) . ?
O1W O1WA 1.37(3) . ?
O1WA O1WA 1.08(4) 2_757 ?
